data_2229049
loop_
_publ_author_name
'Yu, Yu-Ye'

_publ_section_title
;
 Bis[2-(4-hydroxyphenyl)acetato-\k<i>O</i>]bis(1,10-phenanthroline-\k^2^<i>N</i>,<i>N</i>')cadmium
 pentahydrate
;
_journal_coeditor_code GK2315
_journal_issue 2
_journal_name_full 'Acta Crystallographica Section E'
_journal_page_first m246
_journal_paper_doi 10.1107/S1600536811001747
_journal_volume 67
_journal_year 2011
_chemical_formula_iupac '[Cd (C8 H7 O3)2 (C12 H8 N2)2], 5H2 O'
_chemical_formula_moiety 'C40 H30 Cd N4 O6, 5(H2 O)'
_chemical_formula_sum 'C40 H40 Cd N4 O11'
_chemical_formula_weight 865.17
_chemical_name_systematic
;
Bis[2-(4-hydroxyphenyl)acetato-\k<i>O</i>]bis(1,10-
phenanthroline-\k^2^<i>N</i>,<i>N</i>')cadmium pentahydrate
;
_space_group_IT_number 2
_symmetry_cell_setting triclinic
_symmetry_space_group_name_Hall '-P 1'
_symmetry_space_group_name_H-M 'P -1'
_atom_sites_solution_hydrogens geom
_atom_sites_solution_primary direct
_atom_sites_solution_secondary difmap
_audit_creation_method SHELXL-97
_cell_angle_alpha 86.1700(10)
_cell_angle_beta 77.5370(10)
_cell_angle_gamma 70.8360(10)
_cell_formula_units_Z 2
_cell_length_a 11.0200(10)
_cell_length_b 11.3410(10)
_cell_length_c 16.554(2)
_cell_measurement_reflns_used 9977
_cell_measurement_temperature 296(2)
_cell_measurement_theta_max 27.65
_cell_measurement_theta_min 1.26
_cell_volume 1908.2(3)
_computing_cell_refinement 'SAINT (Bruker, 2006)'
_computing_data_collection 'APEX2 (Bruker, 2006)'
_computing_data_reduction 'SAINT (Bruker, 2006)'
_computing_molecular_graphics 'SHELXTL (Sheldrick, 2008)'
_computing_publication_material 'SHELXTL (Sheldrick, 2008)'
_computing_structure_refinement 'SHELXL97 (Sheldrick, 2008)'
_computing_structure_solution 'SHELXS97 (Sheldrick, 2008)'
_diffrn_ambient_temperature 296(2)
_diffrn_measured_fraction_theta_full 0.99
_diffrn_measured_fraction_theta_max 0.978
_diffrn_measurement_device_type 'Bruker APEXII area-detector'
_diffrn_measurement_method '\f and \w'
_diffrn_radiation_monochromator graphite
_diffrn_radiation_source 'fine-focus sealed tube'
_diffrn_radiation_type MoK\a
_diffrn_radiation_wavelength 0.71073
_diffrn_reflns_av_R_equivalents 0.0198
_diffrn_reflns_av_sigmaI/netI 0.0204
_diffrn_reflns_limit_h_max 14
_diffrn_reflns_limit_h_min -14
_diffrn_reflns_limit_k_max 14
_diffrn_reflns_limit_k_min -14
_diffrn_reflns_limit_l_max 21
_diffrn_reflns_limit_l_min -21
_diffrn_reflns_number 28812
_diffrn_reflns_theta_full 27.65
_diffrn_reflns_theta_max 27.65
_diffrn_reflns_theta_min 1.26
_diffrn_standards_decay_% 0
_exptl_absorpt_coefficient_mu 0.639
_exptl_absorpt_correction_T_max 0.930
_exptl_absorpt_correction_T_min 0.823
_exptl_absorpt_correction_type multi-scan
_exptl_absorpt_process_details '(SADABS; Sheldrick, 1996)'
_exptl_crystal_colour colourless
_exptl_crystal_density_diffrn 1.506
_exptl_crystal_density_method 'not measured'
_exptl_crystal_description block
_exptl_crystal_F_000 888
_exptl_crystal_size_max 0.305
_exptl_crystal_size_mid 0.292
_exptl_crystal_size_min 0.113
_refine_diff_density_max 0.597
_refine_diff_density_min -0.299
_refine_ls_extinction_method none
_refine_ls_goodness_of_fit_ref 1.043
_refine_ls_hydrogen_treatment constr
_refine_ls_matrix_type full
_refine_ls_number_parameters 505
_refine_ls_number_reflns 8705
_refine_ls_number_restraints 7
_refine_ls_restrained_S_all 1.053
_refine_ls_R_factor_all 0.0304
_refine_ls_R_factor_gt 0.0260
_refine_ls_shift/su_max 0.002
_refine_ls_shift/su_mean 0.000
_refine_ls_structure_factor_coef Fsqd
_refine_ls_weighting_details 'calc w=1/[\s^2^(Fo^2^)+(0.0315P)^2^+0.6164P] where P=(Fo^2^+2Fc^2^)/3'
_refine_ls_weighting_scheme calc
_refine_ls_wR_factor_gt 0.0638
_refine_ls_wR_factor_ref 0.0667
_reflns_number_gt 7876
_reflns_number_total 8705
_reflns_threshold_expression I>2sigma(I)
_cod_data_source_file gk2315.cif
_cod_data_source_block I
_cod_database_code 2229049
_cod_database_fobs_code 2229049

loop_
_symmetry_equiv_pos_as_xyz
'x, y, z'
'-x, -y, -z'

loop_
_atom_site_type_symbol
_atom_site_label
_atom_site_fract_x
_atom_site_fract_y
_atom_site_fract_z
_atom_site_U_iso_or_equiv
_atom_site_adp_type
_atom_site_calc_flag
_atom_site_refinement_flags
_atom_site_occupancy
_atom_site_disorder_assembly
_atom_site_disorder_group
Cd Cd 0.921272(12) 0.297983(12) 0.262351(7) 0.03811(5) Uani d U 1 . .
N N1 1.09784(15) 0.16075(14) 0.32637(9) 0.0420(3) Uani d U 1 . .
N N2 0.85159(15) 0.29728(14) 0.40757(9) 0.0429(3) Uani d U 1 . .
N N3 0.85430(16) 0.32506(15) 0.12900(9) 0.0434(3) Uani d U 1 . .
N N4 1.09251(15) 0.32116(15) 0.15377(9) 0.0437(3) Uani d U 1 . .
O O1 0.98347(13) 0.49440(13) 0.30979(9) 0.0518(3) Uani d U 1 . .
O O1W 0.09649(18) 0.88079(17) 0.19886(11) 0.0813(5) Uani d . 1 . .
H H1WA 0.0371 0.9464 0.2152 0.122 Uiso d R 1 . .
H H1WB 0.1537 0.8990 0.1722 0.122 Uiso d R 1 . .
O O2 0.79307(13) 0.50615(12) 0.28232(8) 0.0479(3) Uani d U 1 . .
O O2W 0.15247(16) 0.63322(18) 0.24663(11) 0.0727(4) Uani d . 1 . .
H H2WA 0.1051 0.5953 0.2718 0.109 Uiso d R 1 . .
H H2WB 0.1219 0.7036 0.2420 0.109 Uiso d R 1 . .
O O3 0.56429(16) 0.71568(16) 0.67907(9) 0.0653(4) Uani d . 1 . .
H H3A 0.4843 0.7357 0.6849 0.098 Uiso calc R 1 . .
O O3W 0.41174(18) 0.5009(2) 0.22350(13) 0.0895(6) Uani d . 1 . .
H H3WA 0.4111 0.4504 0.2630 0.134 Uiso d R 1 . .
H H3WB 0.3415 0.5578 0.2335 0.134 Uiso d R 1 . .
O O4 0.69434(15) 0.21911(14) 0.29253(9) 0.0568(4) Uani d . 1 . .
O O4W 0.52550(19) 0.82720(19) 0.14562(13) 0.0908(6) Uani d . 1 . .
H H4WA 0.5898 0.8509 0.1342 0.136 Uiso d R 1 . .
H H4WB 0.5441 0.7687 0.1822 0.136 Uiso d R 1 . .
O O5 0.89776(14) 0.10086(13) 0.24775(9) 0.0507(3) Uani d U 1 . .
O O5W 0.5459(2) 0.6477(2) 0.26075(17) 0.1118(8) Uani d . 1 . .
H H5WB 0.6203 0.6061 0.2698 0.168 Uiso d R 1 . .
H H5WA 0.5178 0.5820 0.2545 0.168 Uiso d R 1 . .
O O6 0.69850(16) 0.05348(17) -0.09615(9) 0.0695(4) Uani d . 1 . .
H H6A 0.6235 0.0923 -0.1015 0.104 Uiso calc R 1 . .
C C1 0.7764(2) 0.11842(18) 0.26384(11) 0.0443(4) Uani d . 1 . .
C C2 0.7300(2) 0.0149(2) 0.24301(13) 0.0556(5) Uani d . 1 . .
H H2A 0.6451 0.0219 0.2780 0.067 Uiso calc R 1 . .
H H2B 0.7914 -0.0653 0.2534 0.067 Uiso calc R 1 . .
C C3 0.7190(2) 0.02282(18) 0.15278(12) 0.0471(4) Uani d . 1 . .
C C4 0.8299(2) -0.02101(19) 0.09063(14) 0.0544(5) Uani d . 1 . .
H H4A 0.9111 -0.0584 0.1049 0.065 Uiso calc R 1 . .
C C5 0.8224(2) -0.0104(2) 0.00855(14) 0.0560(5) Uani d . 1 . .
H H5A 0.8982 -0.0395 -0.0320 0.067 Uiso calc R 1 . .
C C6 0.7025(2) 0.04348(19) -0.01398(12) 0.0495(4) Uani d . 1 . .
C C7 0.5906(2) 0.0863(2) 0.04668(13) 0.0524(5) Uani d . 1 . .
H H7A 0.5092 0.1215 0.0322 0.063 Uiso calc R 1 . .
C C8 0.5997(2) 0.0769(2) 0.12918(13) 0.0530(5) Uani d . 1 . .
H H8A 0.5240 0.1076 0.1696 0.064 Uiso calc R 1 . .
C C9 0.86740(18) 0.55353(17) 0.30747(10) 0.0404(4) Uani d . 1 . .
C C10 0.8083(2) 0.68753(17) 0.33848(12) 0.0457(4) Uani d . 1 . .
H H10A 0.8769 0.7257 0.3308 0.055 Uiso calc R 1 . .
H H10B 0.7444 0.7344 0.3063 0.055 Uiso calc R 1 . .
C C11 0.74249(18) 0.69351(16) 0.42914(11) 0.0413(4) Uani d . 1 . .
C C12 0.6094(2) 0.7498(2) 0.45409(13) 0.0591(5) Uani d . 1 . .
H H12A 0.5593 0.7836 0.4145 0.071 Uiso calc R 1 . .
C C13 0.5483(2) 0.7572(2) 0.53676(13) 0.0637(6) Uani d . 1 . .
H H13A 0.4580 0.7957 0.5521 0.076 Uiso calc R 1 . .
C C14 0.6205(2) 0.70798(19) 0.59631(12) 0.0490(4) Uani d . 1 . .
C C15 0.7538(2) 0.6497(2) 0.57256(12) 0.0509(5) Uani d . 1 . .
H H15A 0.8035 0.6150 0.6122 0.061 Uiso calc R 1 . .
C C16 0.81361(19) 0.64290(19) 0.48983(12) 0.0485(4) Uani d . 1 . .
H H16A 0.9037 0.6034 0.4745 0.058 Uiso calc R 1 . .
C C17 1.2147(2) 0.08956(19) 0.28732(13) 0.0528(5) Uani d . 1 . .
H H17A 1.2354 0.0929 0.2299 0.063 Uiso calc R 1 . .
C C18 1.3081(2) 0.0099(2) 0.32820(16) 0.0655(6) Uani d . 1 . .
H H18A 1.3892 -0.0384 0.2986 0.079 Uiso calc R 1 . .
C C19 1.2784(2) 0.0042(2) 0.41199(16) 0.0646(6) Uani d . 1 . .
H H19A 1.3405 -0.0468 0.4403 0.078 Uiso calc R 1 . .
C C20 1.1556(2) 0.07441(19) 0.45566(13) 0.0513(5) Uani d . 1 . .
C C21 1.1149(3) 0.0674(2) 0.54353(14) 0.0646(6) Uani d . 1 . .
H H21A 1.1735 0.0156 0.5738 0.078 Uiso calc R 1 . .
C C22 0.9952(3) 0.1335(2) 0.58284(13) 0.0649(6) Uani d . 1 . .
H H22A 0.9717 0.1263 0.6399 0.078 Uiso calc R 1 . .
C C23 0.9022(2) 0.2150(2) 0.53929(11) 0.0522(5) Uani d . 1 . .
C C24 0.7749(3) 0.2854(2) 0.57780(13) 0.0643(6) Uani d . 1 . .
H H24A 0.7481 0.2820 0.6349 0.077 Uiso calc R 1 . .
C C25 0.6904(2) 0.3586(2) 0.53231(14) 0.0646(6) Uani d . 1 . .
H H25A 0.6058 0.4057 0.5577 0.078 Uiso calc R 1 . .
C C26 0.7324(2) 0.3620(2) 0.44643(13) 0.0551(5) Uani d . 1 . .
H H26A 0.6739 0.4119 0.4154 0.066 Uiso calc R 1 . .
C C27 0.93710(19) 0.22480(17) 0.45242(10) 0.0414(4) Uani d . 1 . .
C C28 1.06665(19) 0.15289(16) 0.40979(11) 0.0406(4) Uani d . 1 . .
C C29 1.2023(2) 0.3332(2) 0.16604(13) 0.0524(5) Uani d . 1 . .
H H29A 1.2139 0.3319 0.2201 0.063 Uiso calc R 1 . .
C C30 1.3013(2) 0.3478(2) 0.10237(14) 0.0591(5) Uani d . 1 . .
H H30A 1.3773 0.3558 0.1137 0.071 Uiso calc R 1 . .
C C31 1.2851(2) 0.3500(2) 0.02283(14) 0.0583(5) Uani d . 1 . .
H H31A 1.3513 0.3574 -0.0207 0.070 Uiso calc R 1 . .
C C32 1.1692(2) 0.34120(18) 0.00681(11) 0.0480(4) Uani d . 1 . .
C C33 1.1421(2) 0.3504(2) -0.07470(12) 0.0585(6) Uani d . 1 . .
H H33A 1.2055 0.3587 -0.1199 0.070 Uiso calc R 1 . .
C C34 1.0270(2) 0.3472(2) -0.08689(12) 0.0576(5) Uani d . 1 . .
H H34A 1.0125 0.3522 -0.1405 0.069 Uiso calc R 1 . .
C C35 0.9262(2) 0.33649(17) -0.01936(11) 0.0473(4) Uani d . 1 . .
C C36 0.8020(2) 0.3417(2) -0.02921(13) 0.0574(5) Uani d . 1 . .
H H36A 0.7843 0.3453 -0.0819 0.069 Uiso calc R 1 . .
C C37 0.7069(2) 0.3415(2) 0.03854(14) 0.0589(5) Uani d . 1 . .
H H37A 0.6232 0.3465 0.0328 0.071 Uiso calc R 1 . .
C C38 0.7372(2) 0.3336(2) 0.11663(13) 0.0534(5) Uani d . 1 . .
H H38A 0.6713 0.3343 0.1626 0.064 Uiso calc R 1 . .
C C39 0.94879(19) 0.32743(16) 0.06202(10) 0.0410(4) Uani d . 1 . .
C C40 1.07354(18) 0.32791(16) 0.07513(10) 0.0412(4) Uani d . 1 . .

loop_
_atom_site_aniso_label
_atom_site_aniso_U_11
_atom_site_aniso_U_22
_atom_site_aniso_U_33
_atom_site_aniso_U_12
_atom_site_aniso_U_13
_atom_site_aniso_U_23
Cd 0.04353(8) 0.03857(8) 0.02888(7) -0.00945(6) -0.00605(5) -0.00080(5)
N1 0.0494(8) 0.0401(8) 0.0362(7) -0.0122(6) -0.0113(6) -0.0016(6)
N2 0.0510(9) 0.0438(8) 0.0333(6) -0.0173(7) -0.0040(6) -0.0008(6)
N3 0.0524(9) 0.0436(9) 0.0339(7) -0.0165(7) -0.0077(6) 0.0043(6)
N4 0.0493(8) 0.0443(9) 0.0345(7) -0.0131(7) -0.0044(6) -0.0035(6)
O1 0.0432(7) 0.0480(8) 0.0589(8) -0.0097(6) -0.0054(6) -0.0065(6)
O1W 0.0756(12) 0.0716(12) 0.0743(11) 0.0018(9) -0.0069(9) -0.0048(9)
O2 0.0553(8) 0.0398(6) 0.0501(7) -0.0133(6) -0.0174(6) -0.0004(5)
O2W 0.0627(10) 0.0828(12) 0.0755(11) -0.0294(9) -0.0132(8) 0.0067(9)
O3 0.0609(9) 0.0822(11) 0.0429(8) -0.0134(8) -0.0043(7) -0.0031(7)
O3W 0.0661(11) 0.0913(14) 0.1104(15) -0.0253(10) -0.0219(10) 0.0169(12)
O4 0.0601(9) 0.0574(9) 0.0463(7) -0.0142(7) -0.0026(6) -0.0064(6)
O4W 0.0813(13) 0.0856(14) 0.1083(16) -0.0318(11) -0.0225(11) 0.0170(11)
O5 0.0506(8) 0.0453(7) 0.0575(8) -0.0149(6) -0.0145(6) 0.0001(6)
O5W 0.0835(14) 0.0992(16) 0.166(2) -0.0272(12) -0.0632(15) 0.0193(15)
O6 0.0626(10) 0.0939(13) 0.0498(8) -0.0186(9) -0.0159(7) -0.0048(8)
C1 0.0549(11) 0.0462(11) 0.0346(8) -0.0199(9) -0.0114(8) 0.0077(7)
C2 0.0693(14) 0.0537(12) 0.0538(11) -0.0328(11) -0.0165(10) 0.0113(9)
C3 0.0566(11) 0.0387(10) 0.0523(11) -0.0222(9) -0.0142(9) 0.0016(8)
C4 0.0509(11) 0.0451(11) 0.0645(13) -0.0069(9) -0.0192(10) -0.0028(9)
C5 0.0486(11) 0.0544(12) 0.0572(12) -0.0065(9) -0.0068(9) -0.0109(9)
C6 0.0512(11) 0.0476(11) 0.0505(11) -0.0152(9) -0.0120(9) -0.0050(8)
C7 0.0447(10) 0.0552(12) 0.0577(12) -0.0141(9) -0.0133(9) -0.0028(9)
C8 0.0486(11) 0.0561(12) 0.0542(11) -0.0194(9) -0.0049(9) -0.0042(9)
C9 0.0485(10) 0.0375(9) 0.0323(8) -0.0136(8) -0.0035(7) 0.0026(7)
C10 0.0509(11) 0.0354(9) 0.0475(10) -0.0136(8) -0.0038(8) 0.0008(7)
C11 0.0437(9) 0.0335(9) 0.0457(9) -0.0128(7) -0.0046(7) -0.0054(7)
C12 0.0474(11) 0.0693(14) 0.0483(11) -0.0016(10) -0.0118(9) 0.0016(10)
C13 0.0414(11) 0.0802(16) 0.0521(12) 0.0001(10) -0.0032(9) -0.0027(11)
C14 0.0495(11) 0.0499(11) 0.0446(10) -0.0134(9) -0.0060(8) -0.0060(8)
C15 0.0491(11) 0.0541(12) 0.0504(11) -0.0133(9) -0.0166(9) -0.0021(9)
C16 0.0384(9) 0.0481(11) 0.0563(11) -0.0094(8) -0.0091(8) -0.0075(9)
C17 0.0549(12) 0.0485(11) 0.0499(11) -0.0088(9) -0.0107(9) -0.0052(9)
C18 0.0547(13) 0.0549(14) 0.0797(16) -0.0058(10) -0.0165(11) -0.0023(11)
C19 0.0658(14) 0.0528(13) 0.0791(16) -0.0124(11) -0.0369(12) 0.0115(11)
C20 0.0696(13) 0.0458(11) 0.0511(11) -0.0262(10) -0.0290(10) 0.0087(8)
C21 0.0953(19) 0.0643(14) 0.0533(12) -0.0381(14) -0.0414(13) 0.0193(11)
C22 0.105(2) 0.0755(16) 0.0346(10) -0.0518(15) -0.0259(11) 0.0135(10)
C23 0.0796(14) 0.0577(12) 0.0328(9) -0.0408(11) -0.0105(9) 0.0011(8)
C24 0.0872(17) 0.0794(16) 0.0338(9) -0.0463(14) 0.0050(10) -0.0082(10)
C25 0.0656(14) 0.0715(15) 0.0514(12) -0.0265(12) 0.0107(10) -0.0152(11)
C26 0.0553(12) 0.0559(12) 0.0477(11) -0.0157(10) 0.0001(9) -0.0029(9)
C27 0.0593(11) 0.0411(10) 0.0320(8) -0.0268(9) -0.0102(7) 0.0008(7)
C28 0.0556(11) 0.0366(9) 0.0386(9) -0.0221(8) -0.0176(8) 0.0023(7)
C29 0.0537(12) 0.0532(12) 0.0479(10) -0.0136(9) -0.0094(9) -0.0066(9)
C30 0.0481(11) 0.0593(13) 0.0664(14) -0.0163(10) -0.0032(10) -0.0105(10)
C31 0.0539(12) 0.0534(13) 0.0562(12) -0.0139(10) 0.0088(9) -0.0054(9)
C32 0.0533(11) 0.0388(10) 0.0421(9) -0.0092(8) 0.0028(8) -0.0027(7)
C33 0.0724(15) 0.0553(13) 0.0341(9) -0.0137(11) 0.0068(9) 0.0014(8)
C34 0.0755(15) 0.0580(13) 0.0307(9) -0.0134(11) -0.0062(9) 0.0018(8)
C35 0.0659(12) 0.0369(10) 0.0351(9) -0.0111(9) -0.0106(8) 0.0005(7)
C36 0.0780(15) 0.0534(12) 0.0458(11) -0.0212(11) -0.0245(10) 0.0051(9)
C37 0.0640(13) 0.0610(14) 0.0603(13) -0.0263(11) -0.0245(11) 0.0117(10)
C38 0.0568(12) 0.0558(12) 0.0493(11) -0.0223(10) -0.0109(9) 0.0098(9)
C39 0.0549(11) 0.0314(9) 0.0329(8) -0.0105(8) -0.0062(7) 0.0000(6)
C40 0.0512(10) 0.0321(9) 0.0331(8) -0.0080(8) -0.0015(7) -0.0025(6)

loop_
_atom_type_symbol
_atom_type_description
_atom_type_scat_dispersion_real
_atom_type_scat_dispersion_imag
_atom_type_scat_source
C C 0.0033 0.0016 'International Tables Vol C Tables 4.2.6.8 and 6.1.1.4'
H H 0.0000 0.0000 'International Tables Vol C Tables 4.2.6.8 and 6.1.1.4'
Cd Cd -0.8075 1.2024 'International Tables Vol C Tables 4.2.6.8 and 6.1.1.4'
N N 0.0061 0.0033 'International Tables Vol C Tables 4.2.6.8 and 6.1.1.4'
O O 0.0106 0.0060 'International Tables Vol C Tables 4.2.6.8 and 6.1.1.4'

loop_
_geom_angle_atom_site_label_1
_geom_angle_atom_site_label_2
_geom_angle_atom_site_label_3
_geom_angle_site_symmetry_1
_geom_angle_site_symmetry_3
_geom_angle
_geom_angle_publ_flag
O2 Cd N2 . . 80.97(5) ?
O2 Cd O5 . . 139.64(5) ?
N2 Cd O5 . . 92.60(5) ?
O2 Cd N4 . . 99.31(5) ?
N2 Cd N4 . . 143.65(5) ?
O5 Cd N4 . . 108.46(5) ?
O2 Cd N3 . . 83.91(5) ?
N2 Cd N3 . . 146.00(5) ?
O5 Cd N3 . . 79.64(5) ?
N4 Cd N3 . . 68.89(5) ?
O2 Cd N1 . . 133.16(5) ?
N2 Cd N1 . . 69.41(5) ?
O5 Cd N1 . . 78.78(5) ?
N4 Cd N1 . . 85.63(5) ?
N3 Cd N1 . . 139.01(5) ?
O2 Cd O1 . . 50.72(4) ?
N2 Cd O1 . . 77.84(5) ?
O5 Cd O1 . . 165.14(5) ?
N4 Cd O1 . . 74.83(5) ?
N3 Cd O1 . . 114.60(5) ?
N1 Cd O1 . . 87.15(5) ?
O2 Cd O4 . . 91.80(5) ?
N2 Cd O4 . . 74.21(5) ?
O5 Cd O4 . . 48.54(4) ?
N4 Cd O4 . . 141.63(5) ?
N3 Cd O4 . . 76.03(5) ?
N1 Cd O4 . . 112.79(5) ?
O1 Cd O4 . . 136.30(4) ?
C17 N1 C28 . . 118.24(16) ?
C17 N1 Cd . . 126.59(13) ?
C28 N1 Cd . . 115.02(12) ?
C26 N2 C27 . . 118.82(16) ?
C26 N2 Cd . . 123.00(13) ?
C27 N2 Cd . . 118.16(12) ?
C38 N3 C39 . . 117.93(16) ?
C38 N3 Cd . . 126.23(13) ?
C39 N3 Cd . . 115.81(12) ?
C29 N4 C40 . . 118.20(16) ?
C29 N4 Cd . . 123.74(13) ?
C40 N4 Cd . . 118.00(12) ?
C9 O1 Cd . . 83.41(11) ?
H1WA O1W H1WB . . 107.2 ?
C9 O2 Cd . . 102.66(11) ?
H2WA O2W H2WB . . 117.5 ?
C14 O3 H3A . . 109.5 ?
H3WA O3W H3WB . . 106.8 ?
C1 O4 Cd . . 82.56(12) ?
H4WA O4W H4WB . . 104.7 ?
C1 O5 Cd . . 105.88(12) ?
H5WB O5W H5WA . . 97.6 ?
C6 O6 H6A . . 109.5 ?
O4 C1 O5 . . 122.44(18) ?
O4 C1 C2 . . 119.67(19) ?
O5 C1 C2 . . 117.82(18) ?
C1 C2 C3 . . 110.21(16) ?
C1 C2 H2A . . 109.6 ?
C3 C2 H2A . . 109.6 ?
C1 C2 H2B . . 109.6 ?
C3 C2 H2B . . 109.6 ?
H2A C2 H2B . . 108.1 ?
C8 C3 C4 . . 117.58(19) ?
C8 C3 C2 . . 121.69(19) ?
C4 C3 C2 . . 120.70(19) ?
C5 C4 C3 . . 121.46(19) ?
C5 C4 H4A . . 119.3 ?
C3 C4 H4A . . 119.3 ?
C4 C5 C6 . . 120.3(2) ?
C4 C5 H5A . . 119.9 ?
C6 C5 H5A . . 119.9 ?
O6 C6 C7 . . 121.77(19) ?
O6 C6 C5 . . 118.83(19) ?
C7 C6 C5 . . 119.40(19) ?
C6 C7 C8 . . 119.80(19) ?
C6 C7 H7A . . 120.1 ?
C8 C7 H7A . . 120.1 ?
C3 C8 C7 . . 121.48(19) ?
C3 C8 H8A . . 119.3 ?
C7 C8 H8A . . 119.3 ?
O1 C9 O2 . . 122.91(17) ?
O1 C9 C10 . . 119.66(17) ?
O2 C9 C10 . . 117.40(16) ?
C11 C10 C9 . . 111.22(15) ?
C11 C10 H10A . . 109.4 ?
C9 C10 H10A . . 109.4 ?
C11 C10 H10B . . 109.4 ?
C9 C10 H10B . . 109.4 ?
H10A C10 H10B . . 108.0 ?
C12 C11 C16 . . 117.57(18) ?
C12 C11 C10 . . 120.90(17) ?
C16 C11 C10 . . 121.53(17) ?
C11 C12 C13 . . 121.49(19) ?
C11 C12 H12A . . 119.3 ?
C13 C12 H12A . . 119.3 ?
C14 C13 C12 . . 120.21(19) ?
C14 C13 H13A . . 119.9 ?
C12 C13 H13A . . 119.9 ?
O3 C14 C13 . . 122.12(18) ?
O3 C14 C15 . . 118.63(18) ?
C13 C14 C15 . . 119.24(18) ?
C14 C15 C16 . . 119.94(18) ?
C14 C15 H15A . . 120.0 ?
C16 C15 H15A . . 120.0 ?
C15 C16 C11 . . 121.53(18) ?
C15 C16 H16A . . 119.2 ?
C11 C16 H16A . . 119.2 ?
N1 C17 C18 . . 123.1(2) ?
N1 C17 H17A . . 118.4 ?
C18 C17 H17A . . 118.4 ?
C19 C18 C17 . . 118.8(2) ?
C19 C18 H18A . . 120.6 ?
C17 C18 H18A . . 120.6 ?
C18 C19 C20 . . 120.3(2) ?
C18 C19 H19A . . 119.9 ?
C20 C19 H19A . . 119.9 ?
C19 C20 C28 . . 117.51(19) ?
C19 C20 C21 . . 123.2(2) ?
C28 C20 C21 . . 119.2(2) ?
C22 C21 C20 . . 121.5(2) ?
C22 C21 H21A . . 119.3 ?
C20 C21 H21A . . 119.3 ?
C21 C22 C23 . . 121.40(19) ?
C21 C22 H22A . . 119.3 ?
C23 C22 H22A . . 119.3 ?
C24 C23 C27 . . 117.1(2) ?
C24 C23 C22 . . 123.47(19) ?
C27 C23 C22 . . 119.4(2) ?
C25 C24 C23 . . 120.35(19) ?
C25 C24 H24A . . 119.8 ?
C23 C24 H24A . . 119.8 ?
C24 C25 C26 . . 118.9(2) ?
C24 C25 H25A . . 120.6 ?
C26 C25 H25A . . 120.6 ?
N2 C26 C25 . . 122.8(2) ?
N2 C26 H26A . . 118.6 ?
C25 C26 H26A . . 118.6 ?
N2 C27 C23 . . 122.01(18) ?
N2 C27 C28 . . 118.77(15) ?
C23 C27 C28 . . 119.20(18) ?
N1 C28 C20 . . 122.03(18) ?
N1 C28 C27 . . 118.64(16) ?
C20 C28 C27 . . 119.31(17) ?
N4 C29 C30 . . 123.4(2) ?
N4 C29 H29A . . 118.3 ?
C30 C29 H29A . . 118.3 ?
C31 C30 C29 . . 118.8(2) ?
C31 C30 H30A . . 120.6 ?
C29 C30 H30A . . 120.6 ?
C30 C31 C32 . . 120.01(19) ?
C30 C31 H31A . . 120.0 ?
C32 C31 H31A . . 120.0 ?
C31 C32 C40 . . 117.40(18) ?
C31 C32 C33 . . 123.10(19) ?
C40 C32 C33 . . 119.5(2) ?
C34 C33 C32 . . 121.14(19) ?
C34 C33 H33A . . 119.4 ?
C32 C33 H33A . . 119.4 ?
C33 C34 C35 . . 121.35(19) ?
C33 C34 H34A . . 119.3 ?
C35 C34 H34A . . 119.3 ?
C36 C35 C39 . . 117.69(18) ?
C36 C35 C34 . . 122.86(18) ?
C39 C35 C34 . . 119.3(2) ?
C37 C36 C35 . . 119.80(19) ?
C37 C36 H36A . . 120.1 ?
C35 C36 H36A . . 120.1 ?
C36 C37 C38 . . 118.8(2) ?
C36 C37 H37A . . 120.6 ?
C38 C37 H37A . . 120.6 ?
N3 C38 C37 . . 123.7(2) ?
N3 C38 H38A . . 118.2 ?
C37 C38 H38A . . 118.2 ?
N3 C39 C35 . . 122.14(18) ?
N3 C39 C40 . . 118.36(15) ?
C35 C39 C40 . . 119.41(17) ?
N4 C40 C32 . . 122.17(18) ?
N4 C40 C39 . . 118.49(15) ?
C32 C40 C39 . . 119.27(16) ?

loop_
_geom_bond_atom_site_label_1
_geom_bond_atom_site_label_2
_geom_bond_site_symmetry_2
_geom_bond_distance
_geom_bond_publ_flag
Cd O2 . 2.3221(13) ?
Cd N2 . 2.3609(14) ?
Cd O5 . 2.3672(14) ?
Cd N4 . 2.3790(15) ?
Cd N3 . 2.4447(15) ?
Cd N1 . 2.4522(15) ?
Cd O1 . 2.7419(14) ?
Cd O4 . 2.8591(15) ?
N1 C17 . 1.325(2) ?
N1 C28 . 1.354(2) ?
N2 C26 . 1.320(3) ?
N2 C27 . 1.352(2) ?
N3 C38 . 1.322(3) ?
N3 C39 . 1.353(2) ?
N4 C29 . 1.320(3) ?
N4 C40 . 1.356(2) ?
O1 C9 . 1.242(2) ?
O1W H1WA . 0.8283 ?
O1W H1WB . 0.7668 ?
O2 C9 . 1.265(2) ?
O2W H2WA . 0.8134 ?
O2W H2WB . 0.7638 ?
O3 C14 . 1.372(2) ?
O3 H3A . 0.8200 ?
O3W H3WA . 0.8409 ?
O3W H3WB . 0.8210 ?
O4 C1 . 1.248(2) ?
O4W H4WA . 0.8194 ?
O4W H4WB . 0.8719 ?
O5 C1 . 1.256(2) ?
O5W H5WB . 0.8405 ?
O5W H5WA . 0.9152 ?
O6 C6 . 1.366(2) ?
O6 H6A . 0.8200 ?
C1 C2 . 1.511(3) ?
C2 C3 . 1.519(3) ?
C2 H2A . 0.9700 ?
C2 H2B . 0.9700 ?
C3 C8 . 1.385(3) ?
C3 C4 . 1.388(3) ?
C4 C5 . 1.374(3) ?
C4 H4A . 0.9300 ?
C5 C6 . 1.381(3) ?
C5 H5A . 0.9300 ?
C6 C7 . 1.380(3) ?
C7 C8 . 1.386(3) ?
C7 H7A . 0.9300 ?
C8 H8A . 0.9300 ?
C9 C10 . 1.519(3) ?
C10 C11 . 1.515(2) ?
C10 H10A . 0.9700 ?
C10 H10B . 0.9700 ?
C11 C12 . 1.374(3) ?
C11 C16 . 1.386(3) ?
C12 C13 . 1.384(3) ?
C12 H12A . 0.9300 ?
C13 C14 . 1.375(3) ?
C13 H13A . 0.9300 ?
C14 C15 . 1.378(3) ?
C15 C16 . 1.381(3) ?
C15 H15A . 0.9300 ?
C16 H16A . 0.9300 ?
C17 C18 . 1.393(3) ?
C17 H17A . 0.9300 ?
C18 C19 . 1.357(3) ?
C18 H18A . 0.9300 ?
C19 C20 . 1.391(3) ?
C19 H19A . 0.9300 ?
C20 C28 . 1.410(3) ?
C20 C21 . 1.432(3) ?
C21 C22 . 1.331(4) ?
C21 H21A . 0.9300 ?
C22 C23 . 1.426(3) ?
C22 H22A . 0.9300 ?
C23 C24 . 1.400(3) ?
C23 C27 . 1.413(2) ?
C24 C25 . 1.354(4) ?
C24 H24A . 0.9300 ?
C25 C26 . 1.399(3) ?
C25 H25A . 0.9300 ?
C26 H26A . 0.9300 ?
C27 C28 . 1.442(3) ?
C29 C30 . 1.388(3) ?
C29 H29A . 0.9300 ?
C30 C31 . 1.364(3) ?
C30 H30A . 0.9300 ?
C31 C32 . 1.395(3) ?
C31 H31A . 0.9300 ?
C32 C40 . 1.407(2) ?
C32 C33 . 1.434(3) ?
C33 C34 . 1.338(3) ?
C33 H33A . 0.9300 ?
C34 C35 . 1.426(3) ?
C34 H34A . 0.9300 ?
C35 C36 . 1.395(3) ?
C35 C39 . 1.413(2) ?
C36 C37 . 1.361(3) ?
C36 H36A . 0.9300 ?
C37 C38 . 1.393(3) ?
C37 H37A . 0.9300 ?
C38 H38A . 0.9300 ?
C39 C40 . 1.439(3) ?

loop_
_geom_hbond_atom_site_label_D
_geom_hbond_atom_site_label_H
_geom_hbond_atom_site_label_A
_geom_hbond_site_symmetry_A
_geom_hbond_distance_DH
_geom_hbond_distance_HA
_geom_hbond_distance_DA
_geom_hbond_angle_DHA
O3 H3A O4 2_666 0.82 1.82 2.641(2) 175
O6 H6A O4W 2_665 0.82 1.87 2.670(3) 164
O1W H1WA O5 1_465 0.83 1.93 2.756(2) 177
O1W H1WB O6 2_665 0.77 2.03 2.798(3) 177
O2W H2WA O1 1_455 0.81 2.01 2.812(2) 168
O2W H2WB O1W . 0.76 2.04 2.769(3) 160
O3W H3WA O3 2_666 0.84 2.02 2.817(3) 158
O3W H3WB O2W . 0.82 1.94 2.712(3) 155
O4W H4WB O5W . 0.87 1.82 2.682(3) 168
O5W H5WB O2 . 0.84 1.92 2.756(2) 176
O5W H5WA O3W . 0.92 1.87 2.737(3) 157
O4W H4WA Cg5 1_565 0.82 2.85 3.583(2) 151
